data_2217035
loop_
_publ_author_name
'Annamalai Subashini'
'Packianathan Thomas Muthiah'
'Gabriele Bocelli'
'Andrea Cantoni'

_publ_section_title
;
 <i>catena</i>-Poly[bis(sulfamethoxazolium)
 [[trichloridocadmate(II)]-\m-chlorido] monohydrate]
;
_journal_coeditor_code FI2052
_journal_issue 1
_journal_name_full 'Acta Crystallographica Section E'
_journal_page_first m250
_journal_page_last m251
_journal_paper_doi 10.1107/S1600536807067190
_journal_volume 64
_journal_year 2008
_chemical_formula_iupac '(C10 H12 N3 O3 S)2 [Cd Cl4], H2 O'
_chemical_formula_moiety '2(C10 H12 N3 O3 S +), Cd Cl4 2-, H2 O'
_chemical_formula_sum 'C20 H26 Cd Cl4 N6 O7 S2'
_chemical_formula_weight 780.82
_chemical_name_common 'sulfamethoxazole cadmium(II) chloride monohydrate'
_chemical_name_systematic
;
catena-Poly[bis(sulfamethoxazolium) [[trichloridocadmium(II)]-\m-chlorido]
monohydrate]
;
_space_group_IT_number 62
_symmetry_cell_setting orthorhombic
_symmetry_space_group_name_Hall '-P 2ac 2n'
_symmetry_space_group_name_H-M 'P n m a'
_atom_sites_solution_hydrogens geom
_atom_sites_solution_primary direct
_atom_sites_solution_secondary difmap
_cell_angle_alpha 90
_cell_angle_beta 90
_cell_angle_gamma 90
_cell_formula_units_Z 4
_cell_length_a 15.088(2)
_cell_length_b 35.028(3)
_cell_length_c 5.562(3)
_cell_measurement_reflns_used 45
_cell_measurement_temperature 293
_cell_measurement_theta_max 70.1
_cell_measurement_theta_min 5.1
_cell_volume 2939.5(17)
_computing_cell_refinement 'Local program (Belletti <i>et al.</i>,  1993)'
_computing_data_collection 'Local program (Belletti <i>et al.</i>,  1993)'
_computing_data_reduction 'Local program (Belletti <i>et al.</i>,  1993)'
_computing_molecular_graphics 'PLATON (Spek, 2003)'
_computing_publication_material 'PLATON (Spek, 2003)'
_computing_structure_refinement 'SHELXL97 (Sheldrick, 1997)'
_computing_structure_solution 'SHELXS97 (Sheldrick, 1997)'
_diffrn_ambient_temperature 293
_diffrn_measured_fraction_theta_full 0.996
_diffrn_measured_fraction_theta_max 0.996
_diffrn_measurement_device_type 'Siemens AED single-crystal diffractometer'
_diffrn_measurement_method \w--2\q
_diffrn_radiation_monochromator graphite
_diffrn_radiation_source 'fine- focus sealed tube'
_diffrn_radiation_type CuK\a
_diffrn_radiation_wavelength 1.54178
_diffrn_reflns_av_R_equivalents 0.0000
_diffrn_reflns_av_sigmaI/netI 0.0174
_diffrn_reflns_limit_h_max 18
_diffrn_reflns_limit_h_min -2
_diffrn_reflns_limit_k_max 42
_diffrn_reflns_limit_k_min -2
_diffrn_reflns_limit_l_max 6
_diffrn_reflns_limit_l_min -6
_diffrn_reflns_number 2834
_diffrn_reflns_reduction_process ' ?'
_diffrn_reflns_theta_full 70.09
_diffrn_reflns_theta_max 70.09
_diffrn_reflns_theta_min 5.05
_diffrn_standards_decay_% 0
_diffrn_standards_interval_count 100
_diffrn_standards_interval_time 60
_diffrn_standards_number 0
_exptl_absorpt_coefficient_mu 11.074
_exptl_absorpt_correction_T_max 0.306
_exptl_absorpt_correction_T_min 0.227
_exptl_absorpt_correction_type psi-scan
_exptl_absorpt_process_details '(North <i>et al.</i>,  1968)'
_exptl_crystal_colour light-brown
_exptl_crystal_density_diffrn 1.764
_exptl_crystal_density_method 'Not Measured'
_exptl_crystal_description prism-like
_exptl_crystal_F_000 1568
_exptl_crystal_size_max 0.190
_exptl_crystal_size_mid 0.160
_exptl_crystal_size_min 0.140
_refine_diff_density_max 1.036
_refine_diff_density_min -0.641
_refine_ls_extinction_coef 0.00108(10)
_refine_ls_extinction_expression FC^*^=KFC[1+0.001XFC^2^\L^3^/SIN(2\Q)]^-1/4^
_refine_ls_extinction_method shelxl
_refine_ls_goodness_of_fit_ref 1.051
_refine_ls_hydrogen_treatment mixed
_refine_ls_matrix_type full
_refine_ls_number_parameters 203
_refine_ls_number_reflns 2834
_refine_ls_number_restraints 4
_refine_ls_restrained_S_all 1.051
_refine_ls_R_factor_all 0.0461
_refine_ls_R_factor_gt 0.0408
_refine_ls_shift/su_max 0.001
_refine_ls_shift/su_mean 0.000
_refine_ls_structure_factor_coef Fsqd
_refine_ls_weighting_details 'calc w=1/[\s^2^(Fo^2^)+(0.0706P)^2^+2.0804P] where P=(Fo^2^+2Fc^2^)/3'
_refine_ls_weighting_scheme calc
_refine_ls_wR_factor_gt 0.1068
_refine_ls_wR_factor_ref 0.1107
_reflns_number_gt 2470
_reflns_number_total 2834
_reflns_threshold_expression I>2\s(I)
_cod_data_source_file fi2052.cif
_cod_data_source_block I
_cod_depositor_comments
;
The following automatic conversions were performed:
'_symmetry_cell_setting' value 'Orthorhombic' changed to 'orthorhombic'
according to '/home/saulius/struct/CIF-dictionaries/cif_core.dic'
dictionary named 'cif_core.dic' version 2.4.1 from 2010-06-29.

Automatic conversion script
Id: cif_fix_enum 1527 2010-12-29 10:47:43Z saulius 

The following automatic conversions were performed:

'_symmetry_cell_setting' value 'Orthorhombic' changed to
'orthorhombic' according to
/home/saulius/struct/CIF-dictionaries/cif_core.dic dictionary named
'cif_core.dic' version 2.4.1 from 2010-06-29.

Automatic conversion script
Id: cif_fix_values 1715 2011-07-08 13:25:40Z adriana 
;
_cod_database_code 2217035
_cod_database_fobs_code 2217035

loop_
_symmetry_equiv_pos_as_xyz
x,y,z
1/2-x,-y,1/2+z
1/2+x,1/2-y,1/2-z
-x,1/2+y,-z
-x,-y,-z
1/2+x,y,1/2-z
1/2-x,1/2+y,1/2+z
x,1/2-y,z

loop_
_atom_site_aniso_label
_atom_site_aniso_U_11
_atom_site_aniso_U_22
_atom_site_aniso_U_33
_atom_site_aniso_U_12
_atom_site_aniso_U_13
_atom_site_aniso_U_23
S1 0.0272(4) 0.0305(4) 0.0468(5) 0.0038(3) -0.0006(3) -0.0050(3)
O1 0.0300(12) 0.0449(15) 0.083(2) -0.0033(11) 0.0069(12) -0.0036(14)
O2 0.0447(13) 0.0426(14) 0.0427(13) 0.0104(11) -0.0108(11) -0.0063(11)
O3 0.0442(14) 0.0511(15) 0.0441(14) -0.0099(12) 0.0004(11) -0.0139(11)
N4 0.0343(15) 0.0302(15) 0.0456(18) 0.0058(12) -0.0034(13) -0.0003(13)
N7 0.0427(16) 0.0326(15) 0.0395(15) 0.0050(11) 0.0113(12) -0.0059(12)
N8 0.0426(15) 0.0549(19) 0.0374(16) -0.0080(14) 0.0044(13) -0.0087(14)
C1 0.0283(14) 0.0255(14) 0.0394(16) 0.0020(12) 0.0004(12) -0.0023(12)
C2 0.0384(16) 0.0345(16) 0.0400(17) 0.0067(14) 0.0072(14) 0.0087(14)
C3 0.0338(16) 0.0388(17) 0.0415(17) 0.0041(13) 0.0080(14) 0.0067(14)
C4 0.0295(15) 0.0242(15) 0.0428(17) 0.0005(11) -0.0017(13) -0.0026(12)
C5 0.0436(18) 0.0335(16) 0.0429(17) 0.0035(14) 0.0070(15) 0.0110(15)
C6 0.0387(17) 0.0375(18) 0.0447(19) 0.0020(14) 0.0112(15) 0.0072(15)
C8 0.0287(14) 0.0343(15) 0.0314(15) 0.0091(12) -0.0009(12) -0.0036(13)
C9 0.0388(16) 0.0329(16) 0.0328(16) 0.0068(13) -0.0004(13) -0.0014(13)
C10 0.0292(14) 0.0356(16) 0.0388(17) 0.0064(12) -0.0008(13) -0.0018(14)
C11 0.0441(19) 0.045(2) 0.061(2) -0.0010(16) 0.0025(18) 0.0030(18)
Cd1 0.0368(2) 0.0306(2) 0.0615(3) 0.0000 0.0019(2) 0.0000
Cl1 0.0672(9) 0.0529(8) 0.0422(7) 0.0000 0.0054(6) 0.0000
Cl2 0.0724(6) 0.0427(5) 0.0383(5) 0.0192(4) 0.0009(4) -0.0018(4)
Cl3 0.0402(7) 0.1403(19) 0.0581(9) 0.0000 0.0057(6) 0.0000
O1W 0.052(2) 0.037(2) 0.065(3) 0.0000 0.000(2) 0.0000

loop_
_atom_site_type_symbol
_atom_site_label
_atom_site_fract_x
_atom_site_fract_y
_atom_site_fract_z
_atom_site_U_iso_or_equiv
_atom_site_thermal_displace_type
_atom_site_calc_flag
_atom_site_refinement_flags
_atom_site_occupancy
S S1 0.47494(5) 0.09076(2) 0.89098(17) 0.0348(3) Uani . . 1.000
O O1 0.54498(17) 0.11258(8) 0.7896(6) 0.0526(9) Uani . . 1.000
O O2 0.47844(16) 0.07794(8) 1.1338(5) 0.0433(8) Uani . . 1.000
O O3 0.34703(17) -0.03052(8) 0.6783(5) 0.0465(8) Uani . . 1.000
N N4 0.1435(2) 0.18175(9) 0.7834(6) 0.0367(9) Uani . . 1.000
N N7 0.46903(19) 0.05310(9) 0.7171(5) 0.0383(9) Uani . . 1.000
N N8 0.39733(19) -0.00044(9) 0.5779(6) 0.0450(10) Uani . . 1.000
C C1 0.3753(2) 0.11622(9) 0.8542(6) 0.0311(8) Uani . . 1.000
C C2 0.3077(2) 0.11213(9) 1.0198(6) 0.0376(9) Uani . . 1.000
C C3 0.2303(2) 0.13307(10) 0.9951(6) 0.0380(10) Uani . . 1.000
C C4 0.2224(2) 0.15783(9) 0.8048(6) 0.0322(9) Uani . . 1.000
C C5 0.2887(2) 0.16153(10) 0.6346(7) 0.0400(10) Uani . . 1.000
C C6 0.3658(2) 0.14054(10) 0.6588(6) 0.0403(10) Uani . . 1.000
C C8 0.4174(2) 0.02120(9) 0.7613(6) 0.0315(8) Uani . . 1.000
C C9 0.3822(2) 0.00750(9) 0.9784(6) 0.0348(9) Uani . . 1.000
C C10 0.3395(2) -0.02479(9) 0.9160(6) 0.0345(9) Uani . . 1.000
C C11 0.2894(3) -0.05362(11) 1.0534(8) 0.0500(11) Uani . . 1.000
Cd Cd1 0.47373(2) 0.25000 1.18772(7) 0.04300(10) Uani . . 1.000
Cl Cl1 0.48401(11) 0.25000 0.7087(2) 0.0541(5) Uani . . 1.000
Cl Cl2 0.54023(7) 0.18534(3) 1.21780(16) 0.0511(3) Uani . . 1.000
Cl Cl3 0.31017(11) 0.25000 1.2016(3) 0.0795(7) Uani . . 1.000
O O1W 0.2295(3) 0.25000 1.7017(8) 0.0513(14) Uani . . 1.000
H H2 0.31420 0.09530 1.14790 0.0450 Uiso calc R 1.000
H H3 0.18440 0.13040 1.10560 0.0460 Uiso calc R 1.000
H H4A 0.119(3) 0.1815(15) 0.938(10) 0.073(15) Uiso . . 1.000
H H4B 0.165(3) 0.2055(13) 0.753(7) 0.046(11) Uiso . . 1.000
H H4C 0.118(3) 0.1707(14) 0.666(7) 0.076(17) Uiso . . 1.000
H H5 0.28150 0.17800 0.50500 0.0480 Uiso calc R 1.000
H H6 0.41080 0.14270 0.54540 0.0480 Uiso calc R 1.000
H H7 0.50050 0.05320 0.58820 0.0460 Uiso calc R 1.000
H H9 0.38720 0.01830 1.13060 0.0420 Uiso calc R 1.000
H H11A 0.22950 -0.05460 0.99580 0.0750 Uiso calc R 1.000
H H11B 0.28950 -0.04690 1.22070 0.0750 Uiso calc R 1.000
H H11C 0.31670 -0.07820 1.03310 0.0750 Uiso calc R 1.000
H H1W 0.26750 0.25000 1.83940 0.13(4) Uiso . R 1.000
H H2W 0.26530 0.25000 1.56040 0.08(2) Uiso . R 1.000

loop_
_atom_type_symbol
_atom_type_description
_atom_type_scat_dispersion_real
_atom_type_scat_dispersion_imag
_atom_type_scat_source
S S 0.3331 0.5567 'International Tables Vol C Tables 4.2.6.8 and 6.1.1.4'
O O 0.0492 0.0322 'International Tables Vol C Tables 4.2.6.8 and 6.1.1.4'
N N 0.0311 0.0180 'International Tables Vol C Tables 4.2.6.8 and 6.1.1.4'
Cl Cl 0.3639 0.7018 'International Tables Vol C Tables 4.2.6.8 and 6.1.1.4'
Cd Cd 0.1185 4.6533 'International Tables Vol C Tables 4.2.6.8 and 6.1.1.4'
H H 0.0000 0.0000 'International Tables Vol C Tables 4.2.6.8 and 6.1.1.4'
C C 0.0181 0.0091 'International Tables Vol C Tables 4.2.6.8 and 6.1.1.4'

loop_
_geom_angle_atom_site_label_1
_geom_angle_atom_site_label_2
_geom_angle_atom_site_label_3
_geom_angle_site_symmetry_1
_geom_angle_site_symmetry_3
_geom_angle
_geom_angle_publ_flag
Cl1 Cd1 Cl2 . 8_555 92.51(3) yes
Cl2 Cd1 Cl3 . . 113.69(3) yes
Cl1 Cd1 Cl2 1_556 . 84.90(3) yes
Cl2 Cd1 Cl2 . 8_555 131.63(4) yes
Cl1 Cd1 Cl2 . . 92.51(3) yes
Cl1 Cd1 Cl3 . . 95.12(5) yes
Cl1 Cd1 Cl1 . 1_556 173.60(5) yes
Cl1 Cd1 Cl2 1_556 8_555 84.90(3) yes
Cl1 Cd1 Cl3 1_556 . 91.27(5) yes
Cl2 Cd1 Cl3 8_555 . 113.69(3) yes
Cd1 Cl1 Cd1 . 8_554 173.60(7) yes
O1 S1 N7 . . 103.85(17) yes
O1 S1 C1 . . 108.46(16) yes
O2 S1 N7 . . 107.94(16) yes
O1 S1 O2 . . 121.22(17) yes
O2 S1 C1 . . 107.56(16) yes
N7 S1 C1 . . 107.03(15) yes
N8 O3 C10 . . 108.9(3) yes
H1W O1W H2W . . 108.68 no
S1 N7 C8 . . 125.2(2) yes
O3 N8 C8 . . 104.4(3) yes
H4A N4 H4C . . 121(4) no
C4 N4 H4A . . 104(3) no
H4B N4 H4C . . 116(4) no
H4A N4 H4B . . 109(4) no
C4 N4 H4B . . 104(3) no
C4 N4 H4C . . 100(3) no
C8 N7 H7 . . 117.52 no
S1 N7 H7 . . 117.31 no
S1 C1 C6 . . 119.3(2) yes
C2 C1 C6 . . 120.6(3) no
S1 C1 C2 . . 120.0(2) yes
C1 C2 C3 . . 120.1(3) no
C2 C3 C4 . . 118.9(3) no
N4 C4 C3 . . 119.7(3) yes
C3 C4 C5 . . 121.6(3) no
N4 C4 C5 . . 118.7(3) yes
C4 C5 C6 . . 119.5(3) no
C1 C6 C5 . . 119.3(3) no
N7 C8 C9 . . 129.9(3) yes
N8 C8 C9 . . 112.7(3) yes
N7 C8 N8 . . 117.4(3) yes
C8 C9 C10 . . 104.3(3) no
C9 C10 C11 . . 133.4(3) no
O3 C10 C11 . . 116.8(3) yes
O3 C10 C9 . . 109.8(3) yes
C1 C2 H2 . . 119.91 no
C3 C2 H2 . . 120.02 no
C2 C3 H3 . . 120.56 no
C4 C3 H3 . . 120.52 no
C6 C5 H5 . . 120.25 no
C4 C5 H5 . . 120.28 no
C1 C6 H6 . . 120.37 no
C5 C6 H6 . . 120.33 no
C8 C9 H9 . . 127.81 no
C10 C9 H9 . . 127.93 no
H11B C11 H11C . . 109.45 no
H11A C11 H11B . . 109.51 no
H11A C11 H11C . . 109.42 no
C10 C11 H11A . . 109.53 no
C10 C11 H11B . . 109.49 no
C10 C11 H11C . . 109.44 no

loop_
_geom_bond_atom_site_label_1
_geom_bond_atom_site_label_2
_geom_bond_site_symmetry_2
_geom_bond_distance
_geom_bond_publ_flag
Cd1 Cl2 . 2.4828(17) yes
Cd1 Cl3 . 2.469(2) yes
Cd1 Cl1 1_556 2.902(2) yes
Cd1 Cl2 8_555 2.4828(17) yes
Cd1 Cl1 . 2.6688(19) yes
S1 C1 . 1.760(3) yes
S1 O1 . 1.421(3) yes
S1 O2 . 1.424(3) yes
S1 N7 . 1.638(3) yes
O3 N8 . 1.413(4) yes
O3 C10 . 1.342(4) yes
O1W H1W . 0.9567 no
O1W H2W . 0.9536 no
N4 C4 . 1.461(4) yes
N7 C8 . 1.384(4) yes
N8 C8 . 1.306(5) yes
N4 H4A . 0.94(5) no
N4 H4B . 0.91(5) no
N4 H4C . 0.85(4) no
N7 H7 . 0.8599 no
C1 C6 . 1.388(5) no
C1 C2 . 1.382(5) no
C2 C3 . 1.386(4) no
C3 C4 . 1.374(5) no
C4 C5 . 1.383(5) no
C5 C6 . 1.383(5) no
C8 C9 . 1.404(5) no
C9 C10 . 1.347(4) no
C10 C11 . 1.475(5) no
C2 H2 . 0.9299 no
C3 H3 . 0.9306 no
C5 H5 . 0.9296 no
C6 H6 . 0.9298 no
C9 H9 . 0.9303 no
C11 H11A . 0.9595 no
C11 H11B . 0.9598 no
C11 H11C . 0.9611 no

loop_
_geom_contact_atom_site_label_1
_geom_contact_atom_site_label_2
_geom_contact_distance
_geom_contact_site_symmetry_2
_geom_contact_publ_flag
Cd1 H1W 3.6654 1_554 no
Cd1 H2W 3.7665 . no
Cd1 H4A 3.86(5) 3_557 no
Cd1 H4A 3.86(5) 6_557 no
Cd1 H1W 3.6654 8_554 no
Cd1 H2W 3.7665 8_555 no
Cl1 Cd1 2.902(2) 1_554 no
Cl1 N4 3.392(4) 6_556 no
Cl1 N4 3.392(4) 3_556 no
Cl1 Cl2 3.648(2) 1_554 no
Cl2 N4 3.196(4) 6_556 no
Cl2 N4 3.184(4) 6_557 no
Cl3 O1W 3.035(5) 1_554 no
Cl3 O1W 3.035(5) 8_554 no
Cl3 O1W 3.036(5) 8_555 no
Cl3 O1W 3.036(5) . no
Cl2 H3 3.0659 6_557 no
Cl2 H4C 2.49(4) 6_556 no
Cl2 H4A 2.26(5) 6_557 no
Cl2 H6 3.0601 1_556 no
Cl3 H1W 2.1149 1_554 no
Cl3 H2W 2.1074 . no
Cl3 H5 3.0652 1_556 no
Cl3 H5 3.0652 8_556 no
Cl3 H2W 2.1074 8_555 no
Cl3 H1W 2.1149 8_554 no
S1 H9 3.1577 . no
O1 C11 3.357(5) 5_657 no
O1 C3 3.293(5) 6_556 no
O1 N4 2.871(4) 6_556 no
O1 C4 3.155(4) 6_556 no
O1W N4 2.758(4) 1_556 no
O1W C4 3.281(4) 1_556 no
O1W Cl3 3.035(5) 1_556 no
O1W Cl3 3.036(5) . no
O1W C5 3.247(4) 8_556 no
O1W C5 3.247(4) 1_556 no
O1W Cl3 3.035(5) 1_556 no
O1W N4 2.758(4) 8_556 no
O1W Cl3 3.036(5) . no
O1W C4 3.281(4) 8_556 no
O2 C9 2.991(4) . no
O2 C10 3.330(4) 5_657 no
O1 H4C 2.33(5) 6_556 no
O1 H11C 2.6035 5_657 no
O1 H6 2.6564 . no
O1W H5 2.8589 8_556 no
O1W H5 2.8589 1_556 no
O1W H4B 1.86(5) 8_556 no
O1W H4B 1.86(5) 1_556 no
O2 H7 2.6925 1_556 no
O2 H2 2.5528 . no
O2 H9 2.5019 . no
O3 H11B 2.7496 1_554 no
O3 H7 2.8496 5_656 no
N4 Cl1 3.392(4) 6_456 no
N4 Cl2 3.196(4) 6_456 no
N4 Cl1 3.392(4) 3_456 no
N4 O1 2.871(4) 6_456 no
N4 O1W 2.758(4) 8_554 no
N4 Cl2 3.184(4) 6_457 no
N4 O1W 2.758(4) 1_554 no
N7 N8 3.188(5) 5_656 no
N8 C8 3.450(5) 5_656 no
N8 C9 3.354(5) 1_554 no
N8 N7 3.188(5) 5_656 no
N8 C11 3.397(6) 2_554 no
N8 N8 3.217(4) 5_656 no
N8 H11A 2.7545 2_554 no
N8 H9 2.5776 1_554 no
N8 H7 2.5778 5_656 no
C3 O1 3.293(5) 6_456 no
C4 O1 3.155(4) 6_456 no
C4 O1W 3.281(4) 8_554 no
C4 O1W 3.281(4) 1_554 no
C5 O1W 3.247(4) 8_554 no
C5 O1W 3.247(4) 1_554 no
C8 C11 3.516(6) 2_554 no
C8 N8 3.450(5) 5_656 no
C8 C9 3.500(5) 5_657 no
C9 O2 2.991(4) . no
C9 N8 3.354(5) 1_556 no
C9 C8 3.500(5) 5_657 no
C10 O2 3.330(4) 5_657 no
C11 C8 3.516(6) 2_555 no
C11 N8 3.397(6) 2_555 no
C11 O1 3.357(5) 5_657 no
C8 H11A 2.9089 2_554 no
H1W H4B 2.2477 1_556 no
H1W Cd1 3.6654 1_556 no
H1W H4B 2.2477 8_556 no
H1W Cl3 2.1149 1_556 no
H1W Cl3 2.1149 1_556 no
H1W Cd1 3.6654 1_556 no
H2 O2 2.5528 . no
H2 H11A 2.4923 2_555 no
H2W Cd1 3.7665 . no
H2W Cl3 2.1074 . no
H2W H4B 2.4223 8_556 no
H2W H5 2.5525 8_556 no
H2W Cl3 2.1074 . no
H2W H4B 2.4223 1_556 no
H2W H5 2.5525 1_556 no
H2W Cd1 3.7665 . no
H3 H4A 2.2464 . no
H3 Cl2 3.0659 6_457 no
H4A H3 2.2464 . no
H4A Cd1 3.86(5) 6_457 no
H4A Cl2 2.26(5) 6_457 no
H4A Cd1 3.86(5) 3_457 no
H4B H5 2.4332 . no
H4B O1W 1.86(5) 8_554 no
H4B O1W 1.86(5) 1_554 no
H4B H1W 2.2477 1_554 no
H4B H2W 2.4223 1_554 no
H4B H1W 2.2477 8_554 no
H4B H2W 2.4223 8_554 no
H4C Cl2 2.49(4) 6_456 no
H4C O1 2.33(5) 6_456 no
H5 H2W 2.5525 1_554 no
H5 Cl3 3.0652 1_554 no
H5 O1W 2.8589 1_554 no
H5 Cl3 3.0652 8_554 no
H5 O1W 2.8589 8_554 no
H5 H4B 2.4332 . no
H5 H2W 2.5525 8_554 no
H6 O1 2.6564 . no
H6 Cl2 3.0601 1_554 no
H7 O3 2.8496 5_656 no
H7 N8 2.5778 5_656 no
H7 O2 2.6925 1_554 no
H9 O2 2.5019 . no
H9 N8 2.5776 1_556 no
H9 S1 3.1577 . no
H11A N8 2.7545 2_555 no
H11A C8 2.9089 2_555 no
H11A H2 2.4923 2_554 no
H11B O3 2.7496 1_556 no
H11C O1 2.6035 5_657 no

loop_
_geom_hbond_atom_site_label_D
_geom_hbond_atom_site_label_H
_geom_hbond_atom_site_label_A
_geom_hbond_site_symmetry_A
_geom_hbond_distance_DH
_geom_hbond_distance_HA
_geom_hbond_distance_DA
_geom_hbond_angle_DHA
_geom_hbond_publ_flag
O1W H1W Cl3 1_556 0.9600 2.1100 3.035(5) 161.00 yes
O1W H2W Cl3 . 0.9500 2.1100 3.036(5) 164.00 yes
N4 H4A Cl2 6_457 0.94(5) 2.26(5) 3.184(4) 171(4) yes
N4 H4B O1W 1_554 0.91(5) 1.86(5) 2.758(4) 169(4) yes
N4 H4B O1W 8_554 0.91(5) 1.86(5) 2.758(4) 169(4) yes
N4 H4C Cl2 6_456 0.85(4) 2.49(4) 3.196(4) 141(4) yes
N4 H4C O1 6_456 0.85(4) 2.33(5) 2.871(4) 122(4) yes
N7 H7 N8 5_656 0.8600 2.5800 3.188(5) 129.00 yes
C2 H2 O2 . 0.9300 2.5500 2.911(4) 103.00 yes
C9 H9 O2 . 0.9300 2.5000 2.991(4) 113.00 yes
C9 H9 N8 1_556 0.9300 2.5800 3.354(5) 141.00 yes

loop_
_geom_torsion_atom_site_label_1
_geom_torsion_atom_site_label_2
_geom_torsion_atom_site_label_3
_geom_torsion_atom_site_label_4
_geom_torsion
_geom_torsion_publ_flag
O1 S1 N7 C8 171.7(3) no
O2 S1 N7 C8 41.8(3) no
C1 S1 N7 C8 -73.7(3) no
O1 S1 C1 C2 -150.0(3) no
O1 S1 C1 C6 29.6(3) no
O2 S1 C1 C2 -17.2(3) no
O2 S1 C1 C6 162.3(3) no
N7 S1 C1 C2 98.6(3) no
N7 S1 C1 C6 -81.9(3) no
N8 O3 C10 C11 -179.5(3) no
C10 O3 N8 C8 0.5(3) no
N8 O3 C10 C9 0.0(4) no
S1 N7 C8 N8 158.6(3) no
S1 N7 C8 C9 -22.0(5) no
O3 N8 C8 N7 178.7(3) no
O3 N8 C8 C9 -0.8(4) no
S1 C1 C6 C5 -177.8(3) no
S1 C1 C2 C3 178.0(3) no
C6 C1 C2 C3 -1.5(5) no
C2 C1 C6 C5 1.7(5) no
C1 C2 C3 C4 -0.2(5) no
C2 C3 C4 N4 -176.5(3) no
C2 C3 C4 C5 1.8(5) no
C3 C4 C5 C6 -1.6(5) no
N4 C4 C5 C6 176.7(3) no
C4 C5 C6 C1 -0.2(5) no
N8 C8 C9 C10 0.8(4) no
N7 C8 C9 C10 -178.6(3) no
C8 C9 C10 O3 -0.5(4) no
C8 C9 C10 C11 178.9(4) no
